data_7152989
loop_
_publ_author_name
'Frantz, Marie-C\'eline'
'Skoda, Erin M.'
'Sacher, Joshua R.'
'Epperly, Michael W.'
'Goff, Julie P.'
'Greenberger, Joel S.'
'Wipf, Peter'

_publ_section_title
;
 Synthesis of analogs of the radiation mitigator JP4-039 and visualization
 of BODIPY derivatives in mitochondria.
;
_journal_issue 25
_journal_name_full 'Organic &amp; biomolecular chemistry'
_journal_page_first 4147
_journal_page_last 4153
_journal_paper_doi 10.1039/c3ob40489g
_journal_volume 11
_journal_year 2013
_chemical_absolute_configuration unk
_chemical_formula_sum 'C24 H40 N3 O4'
_chemical_formula_weight 434.59
_chemical_name_systematic ?
_space_group_IT_number 19
_symmetry_cell_setting orthorhombic
_symmetry_space_group_name_Hall 'P 2ac 2ab'
_symmetry_space_group_name_H-M 'P 21 21 21'
_atom_sites_solution_hydrogens geom
_atom_sites_solution_primary direct
_atom_sites_solution_secondary difmap
_audit_creation_method SHELXL-97
_cell_angle_alpha 90.00
_cell_angle_beta 90.00
_cell_angle_gamma 90.00
_cell_formula_units_Z 4
_cell_length_a 6.8433(18)
_cell_length_b 18.424(5)
_cell_length_c 20.221(5)
_cell_measurement_reflns_used 2178
_cell_measurement_temperature 223(2)
_cell_measurement_theta_max 18.823
_cell_measurement_theta_min 2.299
_cell_volume 2549.5(12)
_computing_cell_refinement 'Bruker SMART'
_computing_data_collection 'Bruker SMART'
_computing_data_reduction 'Bruker SAINT'
_computing_molecular_graphics 'Bruker SHELXTL'
_computing_publication_material 'Bruker SHELXTL'
_computing_structure_refinement 'SHELXL-97 (Sheldrick, 1997)'
_computing_structure_solution 'SHELXS-97 (Sheldrick, 1990)'
_diffrn_ambient_temperature 223(2)
_diffrn_measured_fraction_theta_full 0.999
_diffrn_measured_fraction_theta_max 0.999
_diffrn_measurement_device_type 'CCD area detector'
_diffrn_measurement_method 'phi and omega scans'
_diffrn_radiation_monochromator graphite
_diffrn_radiation_source 'fine-focus sealed tube'
_diffrn_radiation_type MoK\a
_diffrn_radiation_wavelength 0.71073
_diffrn_reflns_av_R_equivalents 0.0592
_diffrn_reflns_av_sigmaI/netI 0.0330
_diffrn_reflns_limit_h_max 8
_diffrn_reflns_limit_h_min -8
_diffrn_reflns_limit_k_max 21
_diffrn_reflns_limit_k_min -21
_diffrn_reflns_limit_l_max 24
_diffrn_reflns_limit_l_min -24
_diffrn_reflns_number 20281
_diffrn_reflns_theta_full 24.99
_diffrn_reflns_theta_max 24.99
_diffrn_reflns_theta_min 2.21
_exptl_absorpt_coefficient_mu 0.077
_exptl_absorpt_correction_T_max 0.9863
_exptl_absorpt_correction_T_min 0.9796
_exptl_absorpt_correction_type multi-scan
_exptl_absorpt_process_details 'Bruker Sadabs'
_exptl_crystal_colour colorless
_exptl_crystal_density_diffrn 1.132
_exptl_crystal_density_meas 0
_exptl_crystal_density_method 'not measured'
_exptl_crystal_description block
_exptl_crystal_F_000 948
_exptl_crystal_size_max 0.27
_exptl_crystal_size_mid 0.25
_exptl_crystal_size_min 0.18
_refine_diff_density_max 0.183
_refine_diff_density_min -0.147
_refine_diff_density_rms 0.031
_refine_ls_extinction_method none
_refine_ls_goodness_of_fit_ref 1.100
_refine_ls_hydrogen_treatment mixed
_refine_ls_matrix_type full
_refine_ls_number_parameters 288
_refine_ls_number_reflns 2581
_refine_ls_number_restraints 0
_refine_ls_restrained_S_all 1.100
_refine_ls_R_factor_all 0.0707
_refine_ls_R_factor_gt 0.0484
_refine_ls_shift/su_max 0.002
_refine_ls_shift/su_mean 0.000
_refine_ls_structure_factor_coef Fsqd
_refine_ls_weighting_details 'calc w=1/[\s^2^(Fo^2^)+(0.0780P)^2^+0.0000P] where P=(Fo^2^+2Fc^2^)/3'
_refine_ls_weighting_scheme calc
_refine_ls_wR_factor_gt 0.1258
_refine_ls_wR_factor_ref 0.1371
_reflns_number_gt 1939
_reflns_number_total 2581
_reflns_threshold_expression >2sigma(I)
_cod_data_source_file c3ob40489g.txt
_cod_data_source_block mf29229s
_cod_database_code 7152989

loop_
_symmetry_equiv_pos_as_xyz
'x, y, z'
'-x+1/2, -y, z+1/2'
'-x, y+1/2, -z+1/2'
'x+1/2, -y+1/2, -z'

loop_
_atom_site_label
_atom_site_type_symbol
_atom_site_fract_x
_atom_site_fract_y
_atom_site_fract_z
_atom_site_U_iso_or_equiv
_atom_site_adp_type
_atom_site_occupancy
_atom_site_symmetry_multiplicity
_atom_site_calc_flag
_atom_site_refinement_flags
O1 O 0.9677(4) 0.72383(13) 0.08397(11) 0.0606(6) Uani 1 1 d .
N1 N 0.7414(5) 0.63618(19) 0.09195(15) 0.0699(10) Uani 1 1 d .
H1N H 0.674(6) 0.599(2) 0.0714(19) 0.072(12) Uiso 1 1 d .
C1 C 1.4877(9) 0.6353(3) -0.2903(2) 0.1096(17) Uani 1 1 d .
H1A H 1.6055 0.6285 -0.3162 0.164 Uiso 1 1 calc R
H1B H 1.4602 0.6868 -0.2862 0.164 Uiso 1 1 calc R
H1C H 1.3790 0.6114 -0.3120 0.164 Uiso 1 1 calc R
N2 N 0.3320(5) 0.5820(2) 0.26023(15) 0.0720(9) Uani 1 1 d .
O2 O 0.1622(4) 0.57929(19) 0.28444(13) 0.0838(9) Uani 1 1 d .
C2 C 1.6937(7) 0.6357(3) -0.1884(2) 0.0910(15) Uani 1 1 d .
H2A H 1.7116 0.6138 -0.1452 0.137 Uiso 1 1 calc R
H2B H 1.6744 0.6875 -0.1834 0.137 Uiso 1 1 calc R
H2C H 1.8086 0.6268 -0.2153 0.137 Uiso 1 1 calc R
O3 O 1.5174(4) 0.41871(12) -0.05203(11) 0.0622(7) Uani 1 1 d .
N3 N 1.4139(4) 0.51705(15) -0.10220(13) 0.0535(7) Uani 1 1 d .
H3N H 1.385(5) 0.4837(16) -0.1341(16) 0.048(9) Uiso 1 1 d .
C3 C 1.5166(6) 0.6026(2) -0.22152(17) 0.0688(11) Uani 1 1 d .
H3A H 1.5397 0.5499 -0.2266 0.083 Uiso 1 1 calc R
O4 O 1.5157(4) 0.52573(12) 0.00404(11) 0.0616(7) Uani 1 1 d .
C4 C 1.3312(6) 0.6131(2) -0.18127(17) 0.0571(9) Uani 1 1 d .
H4A H 1.2264 0.5852 -0.2024 0.069 Uiso 1 1 calc R
H4B H 1.2944 0.6644 -0.1836 0.069 Uiso 1 1 calc R
C5 C 1.3401(5) 0.59119(17) -0.10853(15) 0.0488(8) Uani 1 1 d .
H5A H 1.4306 0.6244 -0.0852 0.059 Uiso 1 1 calc R
C6 C 1.1417(5) 0.59822(18) -0.07828(16) 0.0519(8) Uani 1 1 d .
H6A H 1.0507 0.5615 -0.0879 0.062 Uiso 1 1 calc R
C7 C 1.0828(5) 0.65119(18) -0.03928(15) 0.0504(8) Uani 1 1 d .
H7A H 1.1761 0.6856 -0.0259 0.060 Uiso 1 1 calc R
C8 C 0.8781(5) 0.6604(2) -0.01486(16) 0.0539(9) Uani 1 1 d .
H8A H 0.8042 0.6159 -0.0239 0.065 Uiso 1 1 calc R
H8B H 0.8158 0.7002 -0.0392 0.065 Uiso 1 1 calc R
C9 C 0.8693(5) 0.67653(18) 0.05815(16) 0.0487(8) Uani 1 1 d .
C10 C 0.6973(6) 0.6477(3) 0.16235(18) 0.0724(12) Uani 1 1 d .
H10A H 0.7970 0.6813 0.1804 0.087 Uiso 1 1 calc R
C11 C 0.4995(10) 0.6830(2) 0.1712(2) 0.0865(16) Uani 1 1 d .
H11A H 0.4912 0.7277 0.1442 0.104 Uiso 1 1 calc R
C12 C 0.4680(11) 0.7011(2) 0.2443(2) 0.103(2) Uani 1 1 d .
H12A H 0.5686 0.7353 0.2590 0.124 Uiso 1 1 calc R
H12B H 0.3402 0.7242 0.2501 0.124 Uiso 1 1 calc R
C13 C 0.4778(6) 0.6333(2) 0.28562(16) 0.0635(10) Uani 1 1 d .
C14 C 0.7051(6) 0.5790(3) 0.2022(2) 0.0789(13) Uani 1 1 d .
H14A H 0.8347 0.5560 0.1964 0.095 Uiso 1 1 calc R
C15 C 0.6743(7) 0.5968(4) 0.2753(2) 0.0943(16) Uani 1 1 d .
H15A H 0.6802 0.5521 0.3014 0.113 Uiso 1 1 calc R
H15B H 0.7787 0.6291 0.2906 0.113 Uiso 1 1 calc R
C16 C 0.5536(9) 0.5285(2) 0.1808(2) 0.0912(16) Uani 1 1 d .
H16A H 0.5640 0.4833 0.2061 0.109 Uiso 1 1 calc R
H16B H 0.5717 0.5169 0.1339 0.109 Uiso 1 1 calc R
C17 C 0.3594(7) 0.5605(3) 0.1908(2) 0.0864(15) Uani 1 1 d .
H17A H 0.2570 0.5255 0.1776 0.104 Uiso 1 1 calc R
C18 C 0.3405(7) 0.6296(4) 0.1504(2) 0.109(2) Uani 1 1 d .
H18A H 0.3537 0.6183 0.1032 0.131 Uiso 1 1 calc R
H18B H 0.2114 0.6512 0.1576 0.131 Uiso 1 1 calc R
C19 C 0.4341(8) 0.6473(3) 0.3587(2) 0.1009(16) Uani 1 1 d .
H19A H 0.3074 0.6705 0.3628 0.151 Uiso 1 1 calc R
H19B H 0.5340 0.6787 0.3771 0.151 Uiso 1 1 calc R
H19C H 0.4330 0.6016 0.3824 0.151 Uiso 1 1 calc R
C20 C 1.4845(5) 0.49055(17) -0.04563(15) 0.0497(8) Uani 1 1 d .
C21 C 1.5660(6) 0.37346(19) 0.00433(18) 0.0622(10) Uani 1 1 d .
C22 C 1.7630(7) 0.3947(3) 0.0320(2) 0.0914(15) Uani 1 1 d .
H22A H 1.8607 0.3919 -0.0027 0.137 Uiso 1 1 calc R
H22B H 1.7979 0.3620 0.0676 0.137 Uiso 1 1 calc R
H22C H 1.7569 0.4440 0.0487 0.137 Uiso 1 1 calc R
C23 C 1.4055(9) 0.3773(2) 0.0560(2) 0.0991(17) Uani 1 1 d .
H23A H 1.4020 0.4257 0.0750 0.149 Uiso 1 1 calc R
H23B H 1.4312 0.3421 0.0906 0.149 Uiso 1 1 calc R
H23C H 1.2806 0.3667 0.0355 0.149 Uiso 1 1 calc R
C24 C 1.5751(8) 0.2982(2) -0.0266(2) 0.0839(13) Uani 1 1 d .
H24A H 1.6775 0.2971 -0.0597 0.126 Uiso 1 1 calc R
H24B H 1.4506 0.2871 -0.0472 0.126 Uiso 1 1 calc R
H24C H 1.6029 0.2626 0.0075 0.126 Uiso 1 1 calc R

loop_
_atom_site_aniso_label
_atom_site_aniso_U_11
_atom_site_aniso_U_22
_atom_site_aniso_U_33
_atom_site_aniso_U_23
_atom_site_aniso_U_13
_atom_site_aniso_U_12
O1 0.0567(15) 0.0684(14) 0.0568(14) -0.0003(12) 0.0042(12) -0.0082(13)
N1 0.076(2) 0.087(2) 0.0464(18) -0.0152(16) 0.0175(16) -0.0313(19)
C1 0.111(4) 0.164(5) 0.054(2) 0.020(3) 0.013(3) 0.006(4)
N2 0.061(2) 0.104(3) 0.0507(18) 0.0000(17) 0.0108(16) -0.021(2)
O2 0.0570(17) 0.131(2) 0.0633(17) 0.0275(17) 0.0124(13) -0.0141(17)
C2 0.073(3) 0.120(4) 0.079(3) 0.000(3) 0.026(3) -0.008(3)
O3 0.0845(18) 0.0508(13) 0.0513(13) -0.0033(10) -0.0153(13) 0.0063(13)
N3 0.0662(18) 0.0528(16) 0.0416(15) -0.0088(14) -0.0060(14) 0.0066(14)
C3 0.074(3) 0.083(3) 0.049(2) 0.0023(18) 0.013(2) 0.003(2)
O4 0.0787(17) 0.0610(13) 0.0452(12) -0.0073(11) -0.0091(13) -0.0056(13)
C4 0.058(2) 0.063(2) 0.0500(19) 0.0007(16) 0.0017(17) 0.0082(18)
C5 0.0488(19) 0.0525(19) 0.0450(17) -0.0027(14) 0.0008(15) -0.0007(16)
C6 0.050(2) 0.056(2) 0.0500(18) -0.0025(16) 0.0019(16) -0.0036(16)
C7 0.0535(19) 0.0541(19) 0.0437(17) 0.0013(15) 0.0058(15) -0.0023(16)
C8 0.051(2) 0.064(2) 0.0471(18) 0.0035(16) 0.0087(16) 0.0023(17)
C9 0.0406(19) 0.0568(19) 0.0487(18) 0.0035(15) 0.0048(15) 0.0029(17)
C10 0.072(3) 0.097(3) 0.049(2) -0.021(2) 0.0189(19) -0.034(2)
C11 0.138(5) 0.061(2) 0.061(2) 0.0156(18) 0.031(3) 0.024(3)
C12 0.166(6) 0.073(3) 0.071(3) -0.003(2) 0.056(3) 0.014(3)
C13 0.061(2) 0.088(3) 0.0415(18) -0.0039(18) 0.0047(17) -0.012(2)
C14 0.059(3) 0.120(4) 0.057(2) 0.007(3) 0.005(2) 0.027(3)
C15 0.067(3) 0.168(5) 0.047(2) 0.003(3) -0.007(2) 0.010(3)
C16 0.143(5) 0.067(3) 0.064(3) 0.008(2) 0.029(3) 0.006(3)
C17 0.082(3) 0.120(4) 0.057(2) -0.007(3) 0.000(2) -0.046(3)
C18 0.059(3) 0.221(7) 0.049(2) -0.002(3) -0.005(2) 0.053(4)
C19 0.106(4) 0.147(4) 0.050(2) -0.018(3) 0.022(2) -0.033(4)
C20 0.049(2) 0.057(2) 0.0424(17) -0.0036(15) -0.0042(16) -0.0036(16)
C21 0.071(3) 0.060(2) 0.055(2) 0.0051(18) -0.0064(19) 0.0061(19)
C22 0.084(3) 0.111(4) 0.079(3) -0.007(3) -0.025(2) 0.022(3)
C23 0.127(4) 0.071(3) 0.099(3) 0.002(2) 0.045(3) -0.008(3)
C24 0.105(3) 0.063(2) 0.083(3) 0.006(2) -0.003(3) 0.015(2)

loop_
_atom_type_symbol
_atom_type_description
_atom_type_scat_dispersion_real
_atom_type_scat_dispersion_imag
_atom_type_scat_source
C C 0.0033 0.0016 'International Tables Vol C Tables 4.2.6.8 and 6.1.1.4'
H H 0.0000 0.0000 'International Tables Vol C Tables 4.2.6.8 and 6.1.1.4'
N N 0.0061 0.0033 'International Tables Vol C Tables 4.2.6.8 and 6.1.1.4'
O O 0.0106 0.0060 'International Tables Vol C Tables 4.2.6.8 and 6.1.1.4'

loop_
_geom_angle_atom_site_label_1
_geom_angle_atom_site_label_2
_geom_angle_atom_site_label_3
_geom_angle
C9 N1 C10 123.3(3)
C9 N1 H1N 121(2)
C10 N1 H1N 116(2)
C3 C1 H1A 109.5
C3 C1 H1B 109.5
H1A C1 H1B 109.5
C3 C1 H1C 109.5
H1A C1 H1C 109.5
H1B C1 H1C 109.5
O2 N2 C13 121.1(3)
O2 N2 C17 118.5(3)
C13 N2 C17 114.9(3)
C3 C2 H2A 109.5
C3 C2 H2B 109.5
H2A C2 H2B 109.5
C3 C2 H2C 109.5
H2A C2 H2C 109.5
H2B C2 H2C 109.5
C20 O3 C21 121.8(2)
C20 N3 C5 122.8(3)
C20 N3 H3N 116.1(19)
C5 N3 H3N 119.4(19)
C2 C3 C4 112.4(3)
C2 C3 C1 110.4(4)
C4 C3 C1 109.2(4)
C2 C3 H3A 108.3
C4 C3 H3A 108.3
C1 C3 H3A 108.3
C3 C4 C5 116.7(3)
C3 C4 H4A 108.1
C5 C4 H4A 108.1
C3 C4 H4B 108.1
C5 C4 H4B 108.1
H4A C4 H4B 107.3
N3 C5 C6 111.0(3)
N3 C5 C4 110.2(3)
C6 C5 C4 109.6(3)
N3 C5 H5A 108.7
C6 C5 H5A 108.7
C4 C5 H5A 108.7
C7 C6 C5 125.9(3)
C7 C6 H6A 117.0
C5 C6 H6A 117.0
C6 C7 C8 124.6(3)
C6 C7 H7A 117.7
C8 C7 H7A 117.7
C7 C8 C9 112.6(3)
C7 C8 H8A 109.1
C9 C8 H8A 109.1
C7 C8 H8B 109.1
C9 C8 H8B 109.1
H8A C8 H8B 107.8
O1 C9 N1 122.7(3)
O1 C9 C8 122.6(3)
N1 C9 C8 114.7(3)
N1 C10 C14 112.9(4)
N1 C10 C11 111.1(4)
C14 C10 C11 109.3(3)
N1 C10 H10A 107.8
C14 C10 H10A 107.8
C11 C10 H10A 107.8
C10 C11 C18 109.2(3)
C10 C11 C12 109.5(5)
C18 C11 C12 107.8(4)
C10 C11 H11A 110.1
C18 C11 H11A 110.1
C12 C11 H11A 110.1
C13 C12 C11 110.5(3)
C13 C12 H12A 109.6
C11 C12 H12A 109.6
C13 C12 H12B 109.6
C11 C12 H12B 109.6
H12A C12 H12B 108.1
N2 C13 C12 108.1(4)
N2 C13 C15 105.7(4)
C12 C13 C15 109.3(4)
N2 C13 C19 108.3(3)
C12 C13 C19 112.8(4)
C15 C13 C19 112.4(4)
C16 C14 C10 110.7(4)
C16 C14 C15 109.0(4)
C10 C14 C15 109.4(4)
C16 C14 H14A 109.2
C10 C14 H14A 109.2
C15 C14 H14A 109.2
C13 C15 C14 110.5(3)
C13 C15 H15A 109.5
C14 C15 H15A 109.5
C13 C15 H15B 109.5
C14 C15 H15B 109.5
H15A C15 H15B 108.1
C14 C16 C17 110.3(4)
C14 C16 H16A 109.6
C17 C16 H16A 109.6
C14 C16 H16B 109.6
C17 C16 H16B 109.6
H16A C16 H16B 108.1
N2 C17 C16 110.8(4)
N2 C17 C18 106.1(4)
C16 C17 C18 109.9(4)
N2 C17 H17A 110.0
C16 C17 H17A 110.0
C18 C17 H17A 110.0
C11 C18 C17 109.4(3)
C11 C18 H18A 109.8
C17 C18 H18A 109.8
C11 C18 H18B 109.8
C17 C18 H18B 109.8
H18A C18 H18B 108.3
C13 C19 H19A 109.5
C13 C19 H19B 109.5
H19A C19 H19B 109.5
C13 C19 H19C 109.5
H19A C19 H19C 109.5
H19B C19 H19C 109.5
O4 C20 N3 125.3(3)
O4 C20 O3 125.0(3)
N3 C20 O3 109.7(3)
O3 C21 C22 110.2(3)
O3 C21 C24 102.1(3)
C22 C21 C24 110.6(4)
O3 C21 C23 110.4(3)
C22 C21 C23 112.3(4)
C24 C21 C23 110.8(4)
C21 C22 H22A 109.5
C21 C22 H22B 109.5
H22A C22 H22B 109.5
C21 C22 H22C 109.5
H22A C22 H22C 109.5
H22B C22 H22C 109.5
C21 C23 H23A 109.5
C21 C23 H23B 109.5
H23A C23 H23B 109.5
C21 C23 H23C 109.5
H23A C23 H23C 109.5
H23B C23 H23C 109.5
C21 C24 H24A 109.5
C21 C24 H24B 109.5
H24A C24 H24B 109.5
C21 C24 H24C 109.5
H24A C24 H24C 109.5
H24B C24 H24C 109.5

loop_
_geom_bond_atom_site_label_1
_geom_bond_atom_site_label_2
_geom_bond_distance
O1 C9 1.219(4)
N1 C9 1.336(4)
N1 C10 1.471(4)
N1 H1N 0.93(4)
C1 C3 1.528(5)
C1 H1A 0.9700
C1 H1B 0.9700
C1 H1C 0.9700
N2 O2 1.262(4)
N2 C13 1.466(5)
N2 C17 1.471(5)
C2 C3 1.512(7)
C2 H2A 0.9700
C2 H2B 0.9700
C2 H2C 0.9700
O3 C20 1.349(4)
O3 C21 1.451(4)
N3 C20 1.334(4)
N3 C5 1.462(4)
N3 H3N 0.91(3)
C3 C4 1.520(6)
C3 H3A 0.9900
O4 C20 1.214(4)
C4 C5 1.526(5)
C4 H4A 0.9800
C4 H4B 0.9800
C5 C6 1.495(5)
C5 H5A 0.9900
C6 C7 1.318(4)
C6 H6A 0.9400
C7 C8 1.495(5)
C7 H7A 0.9400
C8 C9 1.507(5)
C8 H8A 0.9800
C8 H8B 0.9800
C10 C14 1.501(6)
C10 C11 1.512(7)
C10 H10A 0.9900
C11 C18 1.526(7)
C11 C12 1.531(6)
C11 H11A 0.9900
C12 C13 1.504(6)
C12 H12A 0.9800
C12 H12B 0.9800
C13 C15 1.517(7)
C13 C19 1.529(5)
C14 C16 1.458(7)
C14 C15 1.529(6)
C14 H14A 0.9900
C15 H15A 0.9800
C15 H15B 0.9800
C16 C17 1.468(7)
C16 H16A 0.9800
C16 H16B 0.9800
C17 C18 1.517(7)
C17 H17A 0.9900
C18 H18A 0.9800
C18 H18B 0.9800
C19 H19A 0.9700
C19 H19B 0.9700
C19 H19C 0.9700
C21 C22 1.511(6)
C21 C24 1.522(5)
C21 C23 1.517(6)
C22 H22A 0.9700
C22 H22B 0.9700
C22 H22C 0.9700
C23 H23A 0.9700
C23 H23B 0.9700
C23 H23C 0.9700
C24 H24A 0.9700
C24 H24B 0.9700
C24 H24C 0.9700
